data_7121124
loop_
_publ_author_name
'Wang, Yanqing'
'Nakajima, Kiyohiko'
'Song, Zhiyi'
'Takahashi, Tamotsu'

_publ_section_title
;
 Lithiation of palladated dihydropentacene: a new route for the
 introduction of substituents from both of electrophiles and nucleophiles
 to pentacene.
;
_journal_issue 10
_journal_name_full 'Chemical communications (Cambridge, England)'
_journal_page_first 1265
_journal_page_last 1268
_journal_paper_doi 10.1039/c7cc09535j
_journal_volume 54
_journal_year 2018
_chemical_formula_moiety 'C58 H44 Br2 P2 Pd'
_chemical_formula_sum 'C58 H44 Br2 P2 Pd'
_chemical_formula_weight 1069.09
_space_group_IT_number 14
_space_group_name_Hall '-P 2ybc'
_space_group_name_H-M_alt 'P 1 21/c 1'
_symmetry_cell_setting monoclinic
_symmetry_Int_Tables_number 14
_symmetry_space_group_name_Hall '-P 2ybc'
_symmetry_space_group_name_H-M 'P 1 21/c 1'
_atom_sites_solution_hydrogens geom
_atom_sites_solution_primary direct
_atom_sites_solution_secondary difmap
_audit_creation_method SHELXL-97
_audit_update_record
;
2017-09-20 deposited with the CCDC.
2018-01-09 downloaded from the CCDC.
;
_cell_angle_alpha 90.00
_cell_angle_beta 100.345(11)
_cell_angle_gamma 90.00
_cell_formula_units_Z 4
_cell_length_a 11.581(3)
_cell_length_b 18.509(4)
_cell_length_c 22.700(5)
_cell_measurement_reflns_used 30478
_cell_measurement_temperature 298
_cell_measurement_theta_max 27.45
_cell_measurement_theta_min 3.08
_cell_volume 4786.7(19)
_computing_cell_refinement 'RAPID AUTO'
_computing_data_collection 'RAPID AUTO'
_computing_data_reduction 'RAPID AUTO'
_computing_molecular_graphics 'CrystalStructure 4.0 (Rigaku, 2010)'
_computing_publication_material 'CrystalStructure 4.0'
_computing_structure_refinement 'SHELXL-97 (Sheldrick, 2008)'
_computing_structure_solution 'SHELXS-97 (Sheldrick, 2008)'
_diffrn_ambient_temperature 298
_diffrn_detector_area_resol_mean 10.000
_diffrn_measured_fraction_theta_full 0.994
_diffrn_measured_fraction_theta_max 0.994
_diffrn_measurement_device_type 'Rigaku R-AXIS RAPID'
_diffrn_measurement_method \w
_diffrn_radiation_monochromator graphite
_diffrn_radiation_source 'sealed tube'
_diffrn_radiation_type MoK\a
_diffrn_radiation_wavelength 0.71075
_diffrn_reflns_av_R_equivalents 0.0759
_diffrn_reflns_av_sigmaI/netI 0.0509
_diffrn_reflns_limit_h_max 15
_diffrn_reflns_limit_h_min -15
_diffrn_reflns_limit_k_max 24
_diffrn_reflns_limit_k_min -24
_diffrn_reflns_limit_l_max 29
_diffrn_reflns_limit_l_min -29
_diffrn_reflns_number 45109
_diffrn_reflns_theta_full 27.48
_diffrn_reflns_theta_max 27.48
_diffrn_reflns_theta_min 3.08
_exptl_absorpt_coefficient_mu 2.162
_exptl_absorpt_correction_T_max 0.8128
_exptl_absorpt_correction_T_min 0.3570
_exptl_absorpt_correction_type numerical
_exptl_absorpt_process_details 'NUMABS (Rigaku, 1999)'
_exptl_crystal_colour brown
_exptl_crystal_density_diffrn 1.483
_exptl_crystal_density_method 'not measured'
_exptl_crystal_description prism
_exptl_crystal_F_000 2152
_exptl_crystal_size_max 0.60
_exptl_crystal_size_mid 0.30
_exptl_crystal_size_min 0.10
_refine_diff_density_max 1.393
_refine_diff_density_min -0.982
_refine_diff_density_rms 0.095
_refine_ls_extinction_method none
_refine_ls_goodness_of_fit_ref 1.020
_refine_ls_hydrogen_treatment refall
_refine_ls_matrix_type full
_refine_ls_number_parameters 744
_refine_ls_number_reflns 10898
_refine_ls_number_restraints 0
_refine_ls_restrained_S_all 1.020
_refine_ls_R_factor_all 0.0687
_refine_ls_R_factor_gt 0.0495
_refine_ls_shift/su_max 0.002
_refine_ls_shift/su_mean 0.000
_refine_ls_structure_factor_coef Fsqd
_refine_ls_weighting_details 'calc w=1/[\s^2^(Fo^2^)+(0.0740P)^2^+2.6422P] where P=(Fo^2^+2Fc^2^)/3'
_refine_ls_weighting_scheme calc
_refine_ls_wR_factor_gt 0.1218
_refine_ls_wR_factor_ref 0.1342
_reflns_number_gt 8373
_reflns_number_total 10898
_reflns_threshold_expression >2sigma(I)
_cod_data_source_file c7cc09535j2.cif
_cod_data_source_block tt271
_cod_depositor_comments 'Adding full bibliography for 7121124.cif.'
_cod_original_cell_volume 4787(2)
_cod_database_code 7121124

loop_
_symmetry_equiv_pos_as_xyz
'x, y, z'
'-x, y+1/2, -z+1/2'
'-x, -y, -z'
'x, -y-1/2, z-1/2'

loop_
_atom_site_label
_atom_site_type_symbol
_atom_site_fract_x
_atom_site_fract_y
_atom_site_fract_z
_atom_site_U_iso_or_equiv
_atom_site_adp_type
_atom_site_occupancy
_atom_site_symmetry_multiplicity
_atom_site_calc_flag
Pd1 Pd 0.25092(2) 0.311933(13) 0.145562(10) 0.03580(9) Uani 1 1 d
Br1 Br 0.05599(4) 0.36241(3) 0.158289(19) 0.06455(14) Uani 1 1 d
Br2 Br 0.76588(4) 0.16412(3) 0.11396(3) 0.07125(15) Uani 1 1 d
P1 P 0.22155(8) 0.34773(5) 0.04559(4) 0.03582(18) Uani 1 1 d
P2 P 0.29149(8) 0.27402(5) 0.24579(4) 0.0413(2) Uani 1 1 d
C1 C 0.4071(3) 0.26969(17) 0.13414(13) 0.0358(7) Uani 1 1 d
C2 C 0.5072(3) 0.30993(18) 0.14355(16) 0.0419(7) Uani 1 1 d
C3 C 0.5088(4) 0.3893(2) 0.1588(2) 0.0580(10) Uani 1 1 d
C4 C 0.6138(4) 0.4109(2) 0.20392(18) 0.0496(9) Uani 1 1 d
C5 C 0.6074(5) 0.4615(3) 0.2487(2) 0.0649(12) Uani 1 1 d
C6 C 0.7064(6) 0.4770(3) 0.2899(2) 0.0802(16) Uani 1 1 d
C7 C 0.8111(5) 0.4437(3) 0.2879(2) 0.0767(15) Uani 1 1 d
C8 C 0.8186(4) 0.3946(3) 0.2434(2) 0.0637(11) Uani 1 1 d
C9 C 0.7205(4) 0.3780(2) 0.20097(18) 0.0532(9) Uani 1 1 d
C10 C 0.7247(4) 0.3253(3) 0.1500(2) 0.0620(12) Uani 1 1 d
C11 C 0.6174(3) 0.27785(19) 0.13796(16) 0.0443(8) Uani 1 1 d
C12 C 0.6194(3) 0.20769(19) 0.12105(16) 0.0430(8) Uani 1 1 d
C13 C 0.5169(3) 0.16388(18) 0.10747(15) 0.0415(7) Uani 1 1 d
C14 C 0.5153(4) 0.0916(2) 0.08797(18) 0.0522(9) Uani 1 1 d
C15 C 0.4117(4) 0.0524(2) 0.07369(17) 0.0512(9) Uani 1 1 d
C16 C 0.4087(6) -0.0214(3) 0.0541(2) 0.0725(14) Uani 1 1 d
C17 C 0.3067(6) -0.0567(3) 0.0395(3) 0.0832(18) Uani 1 1 d
C18 C 0.2002(6) -0.0232(3) 0.0411(2) 0.0770(15) Uani 1 1 d
C19 C 0.1969(5) 0.0465(2) 0.0606(2) 0.0625(11) Uani 1 1 d
C20 C 0.3036(4) 0.08585(19) 0.07809(16) 0.0484(9) Uani 1 1 d
C21 C 0.3042(4) 0.15637(19) 0.09944(16) 0.0446(8) Uani 1 1 d
C22 C 0.4077(3) 0.19663(17) 0.11483(14) 0.0375(7) Uani 1 1 d
C23 C 0.3432(3) 0.3386(2) 0.00486(15) 0.0427(7) Uani 1 1 d
C24 C 0.4121(4) 0.3969(3) -0.0049(2) 0.0657(12) Uani 1 1 d
C25 C 0.5081(5) 0.3876(3) -0.0333(3) 0.0886(18) Uani 1 1 d
C26 C 0.5359(5) 0.3197(3) -0.0509(3) 0.0831(17) Uani 1 1 d
C27 C 0.4697(5) 0.2628(3) -0.0417(2) 0.0667(12) Uani 1 1 d
C28 C 0.3734(4) 0.2707(2) -0.01395(17) 0.0507(9) Uani 1 1 d
C29 C 0.1053(3) 0.29616(18) -0.00091(15) 0.0409(7) Uani 1 1 d
C30 C 0.0909(4) 0.2973(3) -0.06337(17) 0.0552(10) Uani 1 1 d
C31 C 0.0052(5) 0.2556(3) -0.0972(2) 0.0692(13) Uani 1 1 d
C32 C -0.0652(4) 0.2123(3) -0.0711(2) 0.0677(12) Uani 1 1 d
C33 C -0.0534(4) 0.2107(3) -0.0102(2) 0.0639(12) Uani 1 1 d
C34 C 0.0310(3) 0.2526(2) 0.02498(18) 0.0483(8) Uani 1 1 d
C35 C 0.1870(3) 0.44344(19) 0.03673(16) 0.0440(8) Uani 1 1 d
C36 C 0.1422(4) 0.4737(2) -0.0185(2) 0.0602(10) Uani 1 1 d
C37 C 0.1297(5) 0.5490(3) -0.0231(3) 0.0830(17) Uani 1 1 d
C38 C 0.1594(5) 0.5921(3) 0.0252(4) 0.0875(19) Uani 1 1 d
C39 C 0.2014(5) 0.5625(3) 0.0787(4) 0.0835(17) Uani 1 1 d
C40 C 0.2158(4) 0.4883(2) 0.0857(2) 0.0591(10) Uani 1 1 d
C41 C 0.4439(3) 0.2498(2) 0.27427(15) 0.0498(9) Uani 1 1 d
C42 C 0.4869(4) 0.1837(3) 0.25815(19) 0.0614(11) Uani 1 1 d
C43 C 0.6060(5) 0.1685(4) 0.2749(3) 0.0797(16) Uani 1 1 d
C44 C 0.6799(5) 0.2189(4) 0.3062(3) 0.090(2) Uani 1 1 d
C45 C 0.6377(5) 0.2826(4) 0.3227(3) 0.0827(16) Uani 1 1 d
C46 C 0.5199(4) 0.2989(3) 0.3070(2) 0.0619(11) Uani 1 1 d
C47 C 0.2079(4) 0.1953(2) 0.26368(16) 0.0485(8) Uani 1 1 d
C48 C 0.0955(5) 0.1846(3) 0.2333(3) 0.0734(13) Uani 1 1 d
C49 C 0.0302(6) 0.1265(4) 0.2475(3) 0.097(2) Uani 1 1 d
C50 C 0.0766(6) 0.0796(3) 0.2914(3) 0.0866(18) Uani 1 1 d
C51 C 0.1876(6) 0.0892(3) 0.3213(2) 0.0701(13) Uani 1 1 d
C52 C 0.2534(5) 0.1469(2) 0.30881(19) 0.0554(10) Uani 1 1 d
C53 C 0.2618(4) 0.3453(2) 0.29677(16) 0.0460(8) Uani 1 1 d
C54 C 0.2663(5) 0.4170(3) 0.2803(2) 0.0684(13) Uani 1 1 d
C55 C 0.2467(6) 0.4715(3) 0.3189(3) 0.0846(17) Uani 1 1 d
C56 C 0.2220(6) 0.4547(3) 0.3740(2) 0.0806(16) Uani 1 1 d
C57 C 0.2184(7) 0.3847(3) 0.3906(2) 0.0859(19) Uani 1 1 d
C58 C 0.2385(5) 0.3303(3) 0.3527(2) 0.0688(14) Uani 1 1 d
H1 H 0.504(4) 0.410(3) 0.120(2) 0.064(14) Uiso 1 1 d
H2 H 0.436(4) 0.401(2) 0.1722(16) 0.039(9) Uiso 1 1 d
H3 H 0.541(5) 0.482(3) 0.248(2) 0.078(17) Uiso 1 1 d
H4 H 0.699(5) 0.510(3) 0.316(3) 0.088(17) Uiso 1 1 d
H5 H 0.884(5) 0.454(3) 0.314(2) 0.082(16) Uiso 1 1 d
H6 H 0.889(5) 0.372(3) 0.243(2) 0.077(16) Uiso 1 1 d
H7 H 0.732(5) 0.350(3) 0.112(3) 0.083(16) Uiso 1 1 d
H8 H 0.804(5) 0.296(3) 0.162(2) 0.084(16) Uiso 1 1 d
H9 H 0.585(4) 0.072(2) 0.0885(19) 0.055(12) Uiso 1 1 d
H10 H 0.471(6) -0.037(3) 0.050(3) 0.09(2) Uiso 1 1 d
H11 H 0.303(5) -0.097(3) 0.026(2) 0.071(15) Uiso 1 1 d
H12 H 0.128(5) -0.043(3) 0.029(2) 0.076(15) Uiso 1 1 d
H13 H 0.122(5) 0.068(3) 0.064(3) 0.10(2) Uiso 1 1 d
H14 H 0.241(4) 0.177(2) 0.100(2) 0.060(14) Uiso 1 1 d
H15 H 0.381(5) 0.444(3) 0.003(2) 0.076(15) Uiso 1 1 d
H16 H 0.566(6) 0.423(4) -0.034(3) 0.102(19) Uiso 1 1 d
H17 H 0.596(6) 0.316(3) -0.068(3) 0.096(19) Uiso 1 1 d
H18 H 0.479(4) 0.221(3) -0.056(2) 0.067(14) Uiso 1 1 d
H19 H 0.323(4) 0.232(2) -0.0100(17) 0.044(10) Uiso 1 1 d
H20 H 0.146(4) 0.320(2) -0.083(2) 0.064(13) Uiso 1 1 d
H21 H 0.004(5) 0.255(3) -0.132(2) 0.073(16) Uiso 1 1 d
H22 H -0.125(6) 0.184(3) -0.095(3) 0.097(19) Uiso 1 1 d
H23 H -0.100(5) 0.186(3) 0.003(2) 0.060(14) Uiso 1 1 d
H24 H 0.030(4) 0.257(2) 0.0658(19) 0.051(11) Uiso 1 1 d
H25 H 0.121(4) 0.442(2) -0.053(2) 0.063(13) Uiso 1 1 d
H26 H 0.102(6) 0.566(3) -0.063(3) 0.11(2) Uiso 1 1 d
H27 H 0.156(6) 0.646(4) 0.026(3) 0.11(2) Uiso 1 1 d
H28 H 0.228(8) 0.588(5) 0.111(4) 0.15(3) Uiso 1 1 d
H29 H 0.242(4) 0.468(3) 0.122(2) 0.070(15) Uiso 1 1 d
H30 H 0.429(5) 0.148(3) 0.234(2) 0.067(14) Uiso 1 1 d
H31 H 0.623(5) 0.123(3) 0.265(2) 0.069(15) Uiso 1 1 d
H32 H 0.750(6) 0.203(4) 0.321(3) 0.11(2) Uiso 1 1 d
H33 H 0.690(6) 0.320(3) 0.344(3) 0.10(2) Uiso 1 1 d
H34 H 0.490(4) 0.350(3) 0.318(2) 0.071(14) Uiso 1 1 d
H35 H 0.060(4) 0.219(3) 0.203(2) 0.068(14) Uiso 1 1 d
H36 H -0.051(6) 0.123(3) 0.223(3) 0.095(18) Uiso 1 1 d
H37 H 0.038(6) 0.042(3) 0.298(3) 0.10(2) Uiso 1 1 d
H38 H 0.224(5) 0.057(3) 0.352(2) 0.075(15) Uiso 1 1 d
H39 H 0.322(4) 0.155(2) 0.329(2) 0.054(13) Uiso 1 1 d
H40 H 0.278(5) 0.427(3) 0.244(2) 0.076(15) Uiso 1 1 d
H41 H 0.247(4) 0.519(3) 0.306(2) 0.072(14) Uiso 1 1 d
H42 H 0.204(5) 0.488(3) 0.397(2) 0.077(16) Uiso 1 1 d
H43 H 0.192(5) 0.375(3) 0.418(3) 0.088(19) Uiso 1 1 d
H44 H 0.240(5) 0.291(3) 0.368(3) 0.087(19) Uiso 1 1 d

loop_
_atom_site_aniso_label
_atom_site_aniso_U_11
_atom_site_aniso_U_22
_atom_site_aniso_U_33
_atom_site_aniso_U_23
_atom_site_aniso_U_13
_atom_site_aniso_U_12
Pd1 0.03426(15) 0.04171(15) 0.03123(13) -0.00046(10) 0.00535(9) 0.00180(10)
Br1 0.0477(2) 0.0918(3) 0.0564(2) 0.0028(2) 0.01537(18) 0.0163(2)
Br2 0.0512(3) 0.0662(3) 0.1006(4) -0.0125(3) 0.0252(2) 0.0104(2)
P1 0.0377(5) 0.0377(4) 0.0321(4) -0.0003(3) 0.0065(3) -0.0002(3)
P2 0.0429(5) 0.0490(5) 0.0312(4) 0.0019(4) 0.0042(3) 0.0001(4)
C1 0.0426(18) 0.0370(15) 0.0274(13) -0.0019(13) 0.0052(12) -0.0024(13)
C2 0.0426(19) 0.0403(17) 0.0430(17) -0.0037(15) 0.0083(14) 0.0002(14)
C3 0.051(3) 0.046(2) 0.076(3) -0.018(2) 0.009(2) -0.0039(18)
C4 0.051(2) 0.0452(19) 0.055(2) -0.0064(17) 0.0159(17) -0.0133(16)
C5 0.066(3) 0.059(3) 0.074(3) -0.016(2) 0.025(2) -0.011(2)
C6 0.090(4) 0.084(3) 0.069(3) -0.035(3) 0.021(3) -0.022(3)
C7 0.067(3) 0.100(4) 0.061(3) -0.016(3) 0.004(2) -0.028(3)
C8 0.053(3) 0.076(3) 0.063(3) -0.011(2) 0.012(2) -0.016(2)
C9 0.049(2) 0.056(2) 0.057(2) -0.0083(19) 0.0164(18) -0.0136(17)
C10 0.044(2) 0.070(3) 0.076(3) -0.024(2) 0.020(2) -0.011(2)
C11 0.043(2) 0.0457(18) 0.0451(17) -0.0054(16) 0.0093(15) -0.0034(15)
C12 0.0417(19) 0.0441(17) 0.0449(18) -0.0019(15) 0.0126(15) 0.0064(14)
C13 0.048(2) 0.0376(16) 0.0398(16) 0.0009(15) 0.0113(15) 0.0041(14)
C14 0.061(3) 0.0420(19) 0.056(2) -0.0033(17) 0.0175(19) 0.0033(18)
C15 0.071(3) 0.0391(17) 0.0469(19) -0.0007(16) 0.0191(18) -0.0029(17)
C16 0.100(4) 0.045(2) 0.080(3) -0.012(2) 0.037(3) -0.007(3)
C17 0.124(5) 0.047(2) 0.084(4) -0.022(3) 0.034(3) -0.024(3)
C18 0.096(4) 0.056(3) 0.076(3) -0.008(2) 0.007(3) -0.029(3)
C19 0.073(3) 0.051(2) 0.061(2) 0.002(2) 0.002(2) -0.019(2)
C20 0.063(2) 0.0402(17) 0.0407(17) 0.0060(15) 0.0057(16) -0.0105(17)
C21 0.048(2) 0.0390(17) 0.0443(18) 0.0029(15) 0.0006(16) -0.0033(16)
C22 0.0427(19) 0.0384(16) 0.0304(14) 0.0021(13) 0.0041(13) 0.0011(13)
C23 0.044(2) 0.0496(18) 0.0352(15) -0.0013(15) 0.0092(14) -0.0016(15)
C24 0.061(3) 0.064(3) 0.079(3) -0.015(2) 0.032(2) -0.016(2)
C25 0.079(4) 0.084(4) 0.118(5) -0.020(3) 0.058(4) -0.026(3)
C26 0.066(3) 0.100(4) 0.095(4) -0.021(3) 0.047(3) -0.007(3)
C27 0.077(3) 0.068(3) 0.061(3) -0.013(2) 0.028(2) 0.009(2)
C28 0.059(2) 0.053(2) 0.0427(18) 0.0009(17) 0.0171(17) 0.0060(19)
C29 0.0427(19) 0.0384(16) 0.0407(16) 0.0000(14) 0.0050(14) 0.0018(14)
C30 0.056(2) 0.070(3) 0.0382(18) 0.0000(18) 0.0040(17) -0.008(2)
C31 0.074(3) 0.085(3) 0.042(2) -0.006(2) -0.006(2) -0.008(3)
C32 0.059(3) 0.067(3) 0.068(3) -0.012(2) -0.012(2) -0.009(2)
C33 0.055(3) 0.057(2) 0.077(3) 0.004(2) 0.004(2) -0.015(2)
C34 0.048(2) 0.048(2) 0.047(2) 0.0024(17) 0.0051(16) -0.0070(16)
C35 0.0408(19) 0.0426(17) 0.0509(19) 0.0036(16) 0.0140(15) 0.0006(14)
C36 0.062(3) 0.056(2) 0.062(2) 0.017(2) 0.010(2) 0.004(2)
C37 0.064(3) 0.069(3) 0.115(5) 0.044(3) 0.016(3) 0.018(3)
C38 0.058(3) 0.043(2) 0.160(6) 0.011(3) 0.016(4) 0.008(2)
C39 0.075(4) 0.047(2) 0.127(5) -0.020(3) 0.015(3) 0.002(2)
C40 0.063(3) 0.046(2) 0.067(3) -0.010(2) 0.009(2) 0.0015(19)
C41 0.045(2) 0.067(2) 0.0364(16) 0.0112(17) 0.0037(15) 0.0005(18)
C42 0.057(3) 0.081(3) 0.047(2) 0.013(2) 0.0092(19) 0.014(2)
C43 0.069(4) 0.099(4) 0.072(3) 0.022(3) 0.014(3) 0.028(3)
C44 0.046(3) 0.132(6) 0.086(4) 0.043(4) -0.001(3) 0.006(3)
C45 0.055(3) 0.103(4) 0.083(3) 0.034(3) -0.008(3) -0.011(3)
C46 0.053(3) 0.075(3) 0.054(2) 0.014(2) 0.0002(19) -0.009(2)
C47 0.055(2) 0.052(2) 0.0406(17) -0.0024(16) 0.0149(16) -0.0025(17)
C48 0.068(3) 0.073(3) 0.075(3) 0.016(3) 0.003(3) -0.019(2)
C49 0.083(4) 0.095(4) 0.110(5) 0.018(4) 0.006(4) -0.035(3)
C50 0.107(5) 0.064(3) 0.096(4) 0.004(3) 0.036(4) -0.027(3)
C51 0.102(4) 0.050(2) 0.066(3) 0.004(2) 0.036(3) 0.002(3)
C52 0.072(3) 0.051(2) 0.046(2) -0.0002(18) 0.018(2) 0.002(2)
C53 0.055(2) 0.0454(18) 0.0381(16) -0.0050(15) 0.0086(15) -0.0041(16)
C54 0.102(4) 0.055(2) 0.050(2) -0.003(2) 0.019(2) -0.007(2)
C55 0.129(5) 0.049(2) 0.079(3) -0.006(3) 0.027(3) -0.008(3)
C56 0.115(5) 0.063(3) 0.069(3) -0.025(3) 0.031(3) -0.003(3)
C57 0.139(6) 0.071(3) 0.059(3) -0.011(3) 0.049(3) -0.014(3)
C58 0.107(4) 0.054(2) 0.052(2) 0.000(2) 0.032(3) -0.008(2)

loop_
_atom_type_symbol
_atom_type_description
_atom_type_scat_dispersion_real
_atom_type_scat_dispersion_imag
_atom_type_scat_source
C C 0.0033 0.0016 'International Tables Vol C Tables 4.2.6.8 and 6.1.1.4'
H H 0.0000 0.0000 'International Tables Vol C Tables 4.2.6.8 and 6.1.1.4'
Br Br -0.2901 2.4595 'International Tables Vol C Tables 4.2.6.8 and 6.1.1.4'
P P 0.1023 0.0942 'International Tables Vol C Tables 4.2.6.8 and 6.1.1.4'
Pd Pd -0.9988 1.0072 'International Tables Vol C Tables 4.2.6.8 and 6.1.1.4'

loop_
_geom_angle_atom_site_label_1
_geom_angle_atom_site_label_2
_geom_angle_atom_site_label_3
_geom_angle
C1 Pd1 P1 87.86(9)
C1 Pd1 P2 88.90(9)
P1 Pd1 P2 176.73(3)
C1 Pd1 Br1 178.92(9)
P1 Pd1 Br1 91.68(3)
P2 Pd1 Br1 91.57(3)
C35 P1 C29 108.71(17)
C35 P1 C23 102.02(17)
C29 P1 C23 102.41(16)
C35 P1 Pd1 112.04(12)
C29 P1 Pd1 112.24(12)
C23 P1 Pd1 118.42(12)
C41 P2 C53 103.48(18)
C41 P2 C47 103.99(19)
C53 P2 C47 105.46(17)
C41 P2 Pd1 115.45(12)
C53 P2 Pd1 111.74(12)
C47 P2 Pd1 115.49(13)
C2 C1 C22 121.2(3)
C2 C1 Pd1 121.5(2)
C22 C1 Pd1 117.3(2)
C1 C2 C11 120.4(3)
C1 C2 C3 122.9(3)
C11 C2 C3 116.7(3)
C4 C3 C2 113.1(4)
C4 C3 H1 115(3)
C2 C3 H1 101(3)
C4 C3 H2 112(2)
C2 C3 H2 108(2)
H1 C3 H2 107(4)
C9 C4 C5 119.6(4)
C9 C4 C3 118.1(4)
C5 C4 C3 122.3(4)
C6 C5 C4 119.3(5)
C6 C5 H3 124(4)
C4 C5 H3 117(4)
C7 C6 C5 121.3(5)
C7 C6 H4 122(4)
C5 C6 H4 116(4)
C6 C7 C8 119.7(5)
C6 C7 H5 125(3)
C8 C7 H5 115(3)
C7 C8 C9 120.4(5)
C7 C8 H6 118(3)
C9 C8 H6 121(3)
C8 C9 C4 119.6(4)
C8 C9 C10 122.5(4)
C4 C9 C10 117.9(4)
C11 C10 C9 112.0(3)
C11 C10 H7 107(3)
C9 C10 H7 113(3)
C11 C10 H8 113(3)
C9 C10 H8 106(3)
H7 C10 H8 105(4)
C12 C11 C2 118.8(3)
C12 C11 C10 123.7(4)
C2 C11 C10 117.4(3)
C11 C12 C13 123.4(3)
C11 C12 Br2 119.2(3)
C13 C12 Br2 117.4(3)
C14 C13 C12 124.9(4)
C14 C13 C22 118.4(3)
C12 C13 C22 116.8(3)
C15 C14 C13 122.1(4)
C15 C14 H9 122(3)
C13 C14 H9 115(3)
C14 C15 C20 119.5(3)
C14 C15 C16 122.8(4)
C20 C15 C16 117.8(4)
C17 C16 C15 120.8(6)
C17 C16 H10 124(5)
C15 C16 H10 115(5)
C16 C17 C18 121.7(5)
C16 C17 H11 122(4)
C18 C17 H11 116(4)
C19 C18 C17 120.4(5)
C19 C18 H12 114(3)
C17 C18 H12 126(3)
C18 C19 C20 119.9(5)
C18 C19 H13 119(4)
C20 C19 H13 121(4)
C21 C20 C15 119.1(4)
C21 C20 C19 121.7(4)
C15 C20 C19 119.3(4)
C20 C21 C22 122.4(4)
C20 C21 H14 120(3)
C22 C21 H14 118(3)
C21 C22 C1 122.1(3)
C21 C22 C13 118.5(3)
C1 C22 C13 119.3(3)
C24 C23 C28 118.1(4)
C24 C23 P1 122.0(3)
C28 C23 P1 119.8(3)
C23 C24 C25 120.7(5)
C23 C24 H15 115(3)
C25 C24 H15 124(3)
C26 C25 C24 119.8(5)
C26 C25 H16 115(4)
C24 C25 H16 123(4)
C27 C26 C25 120.2(5)
C27 C26 H17 123(4)
C25 C26 H17 117(4)
C26 C27 C28 121.2(5)
C26 C27 H18 123(3)
C28 C27 H18 115(3)
C27 C28 C23 120.1(4)
C27 C28 H19 122(2)
C23 C28 H19 118(2)
C34 C29 C30 118.0(4)
C34 C29 P1 120.6(3)
C30 C29 P1 121.4(3)
C31 C30 C29 120.0(4)
C31 C30 H20 117(3)
C29 C30 H20 122(3)
C32 C31 C30 121.3(4)
C32 C31 H21 122(4)
C30 C31 H21 116(4)
C31 C32 C33 119.8(4)
C31 C32 H22 120(4)
C33 C32 H22 120(4)
C32 C33 C34 120.4(5)
C32 C33 H23 116(4)
C34 C33 H23 123(4)
C33 C34 C29 120.6(4)
C33 C34 H24 119(3)
C29 C34 H24 119(3)
C40 C35 C36 118.9(4)
C40 C35 P1 118.7(3)
C36 C35 P1 122.2(3)
C35 C36 C37 119.0(5)
C35 C36 H25 119(3)
C37 C36 H25 122(3)
C38 C37 C36 121.3(5)
C38 C37 H26 125(4)
C36 C37 H26 113(4)
C39 C38 C37 119.4(5)
C39 C38 H27 113(4)
C37 C38 H27 127(4)
C38 C39 C40 121.7(6)
C38 C39 H28 123(6)
C40 C39 H28 115(6)
C35 C40 C39 119.6(5)
C35 C40 H29 119(3)
C39 C40 H29 121(3)
C46 C41 C42 119.7(4)
C46 C41 P2 120.6(3)
C42 C41 P2 119.4(3)
C43 C42 C41 119.2(5)
C43 C42 H30 122(3)
C41 C42 H30 118(3)
C44 C43 C42 119.9(6)
C44 C43 H31 128(3)
C42 C43 H31 112(4)
C45 C44 C43 120.8(6)
C45 C44 H32 124(5)
C43 C44 H32 114(5)
C44 C45 C46 120.5(6)
C44 C45 H33 122(4)
C46 C45 H33 118(4)
C45 C46 C41 119.8(5)
C45 C46 H34 119(3)
C41 C46 H34 121(3)
C48 C47 C52 118.5(4)
C48 C47 P2 119.5(3)
C52 C47 P2 121.9(3)
C47 C48 C49 120.2(5)
C47 C48 H35 120(3)
C49 C48 H35 120(3)
C50 C49 C48 120.4(6)
C50 C49 H36 125(3)
C48 C49 H36 115(3)
C51 C50 C49 119.9(5)
C51 C50 H37 120(4)
C49 C50 H37 120(5)
C50 C51 C52 120.8(5)
C50 C51 H38 122(3)
C52 C51 H38 117(3)
C51 C52 C47 120.2(5)
C51 C52 H39 121(3)
C47 C52 H39 119(3)
C58 C53 C54 117.9(4)
C58 C53 P2 122.0(3)
C54 C53 P2 120.1(3)
C53 C54 C55 120.7(4)
C53 C54 H40 119(4)
C55 C54 H40 120(4)
C56 C55 C54 120.0(5)
C56 C55 H41 121(3)
C54 C55 H41 118(3)
C57 C56 C55 119.5(5)
C57 C56 H42 120(3)
C55 C56 H42 120(3)
C56 C57 C58 120.9(5)
C56 C57 H43 119(5)
C58 C57 H43 119(5)
C57 C58 C53 121.0(5)
C57 C58 H44 112(4)
C53 C58 H44 127(4)

loop_
_geom_bond_atom_site_label_1
_geom_bond_atom_site_label_2
_geom_bond_distance
Pd1 C1 2.030(3)
Pd1 P1 2.3297(9)
Pd1 P2 2.3464(10)
Pd1 Br1 2.5074(8)
Br2 C12 1.911(4)
P1 C35 1.819(4)
P1 C29 1.824(4)
P1 C23 1.826(4)
P2 C41 1.824(4)
P2 C53 1.828(4)
P2 C47 1.835(4)
C1 C2 1.362(5)
C1 C22 1.422(4)
C2 C11 1.434(5)
C2 C3 1.509(5)
C3 C4 1.497(6)
C3 H1 0.95(5)
C3 H2 0.97(4)
C4 C9 1.389(6)
C4 C5 1.394(6)
C5 C6 1.374(8)
C5 H3 0.86(6)
C6 C7 1.368(9)
C6 H4 0.88(6)
C7 C8 1.374(7)
C7 H5 0.96(6)
C8 C9 1.386(6)
C8 H6 0.92(5)
C9 C10 1.520(6)
C10 C11 1.506(6)
C10 H7 1.00(6)
C10 H8 1.06(6)
C11 C12 1.356(5)
C12 C13 1.425(5)
C13 C14 1.409(5)
C13 C22 1.439(5)
C14 C15 1.390(6)
C14 H9 0.89(5)
C15 C20 1.416(6)
C15 C16 1.433(6)
C16 C17 1.339(8)
C16 H10 0.81(6)
C17 C18 1.386(9)
C17 H11 0.81(5)
C18 C19 1.367(7)
C18 H12 0.91(6)
C19 C20 1.428(6)
C19 H13 0.97(6)
C20 C21 1.392(5)
C21 C22 1.402(5)
C21 H14 0.83(5)
C23 C24 1.382(6)
C23 C28 1.393(5)
C24 C25 1.392(7)
C24 H15 0.97(5)
C25 C26 1.374(8)
C25 H16 0.94(7)
C26 C27 1.341(8)
C26 H17 0.86(6)
C27 C28 1.385(6)
C27 H18 0.84(5)
C28 H19 0.94(4)
C29 C34 1.386(5)
C29 C30 1.398(5)
C30 C31 1.377(6)
C30 H20 0.95(5)
C31 C32 1.354(7)
C31 H21 0.80(5)
C32 C33 1.364(7)
C32 H22 0.96(6)
C33 C34 1.383(6)
C33 H23 0.80(5)
C34 H24 0.93(4)
C35 C40 1.380(6)
C35 C36 1.386(6)
C36 C37 1.402(7)
C36 H25 0.97(5)
C37 C38 1.349(9)
C37 H26 0.97(6)
C38 C39 1.342(9)
C38 H27 1.00(7)
C39 C40 1.390(7)
C39 H28 0.87(9)
C40 H29 0.90(5)
C41 C46 1.385(6)
C41 C42 1.394(6)
C42 C43 1.392(7)
C42 H30 1.03(5)
C43 C44 1.374(10)
C43 H31 0.90(5)
C44 C45 1.354(10)
C44 H32 0.87(7)
C45 C46 1.381(7)
C45 H33 0.99(7)
C46 H34 1.06(5)
C47 C48 1.374(7)
C47 C52 1.391(6)
C48 C49 1.385(7)
C48 H35 0.97(5)
C49 C50 1.358(9)
C49 H36 1.01(7)
C50 C51 1.354(9)
C50 H37 0.85(7)
C51 C52 1.371(7)
C51 H38 0.95(5)
C52 H39 0.85(5)
C53 C58 1.374(6)
C53 C54 1.382(6)
C54 C55 1.382(7)
C54 H40 0.87(5)
C55 C56 1.368(8)
C55 H41 0.93(5)
C56 C57 1.353(8)
C56 H42 0.86(5)
C57 C58 1.370(7)
C57 H43 0.77(6)
C58 H44 0.81(6)

loop_
_geom_torsion_atom_site_label_1
_geom_torsion_atom_site_label_2
_geom_torsion_atom_site_label_3
_geom_torsion_atom_site_label_4
_geom_torsion
C1 Pd1 P1 C35 -127.08(16)
P2 Pd1 P1 C35 -118.8(6)
Br1 Pd1 P1 C35 53.90(13)
C1 Pd1 P1 C29 110.28(15)
P2 Pd1 P1 C29 118.6(6)
Br1 Pd1 P1 C29 -68.74(13)
C1 Pd1 P1 C23 -8.75(16)
P2 Pd1 P1 C23 -0.4(6)
Br1 Pd1 P1 C23 172.23(14)
C1 Pd1 P2 C41 15.61(18)
P1 Pd1 P2 C41 7.3(6)
Br1 Pd1 P2 C41 -165.37(16)
C1 Pd1 P2 C53 133.50(17)
P1 Pd1 P2 C53 125.2(6)
Br1 Pd1 P2 C53 -47.48(14)
C1 Pd1 P2 C47 -105.96(17)
P1 Pd1 P2 C47 -114.3(6)
Br1 Pd1 P2 C47 73.06(15)
P1 Pd1 C1 C2 89.2(3)
P2 Pd1 C1 C2 -90.3(3)
Br1 Pd1 C1 C2 154(5)
P1 Pd1 C1 C22 -89.7(2)
P2 Pd1 C1 C22 90.8(2)
Br1 Pd1 C1 C22 -25(5)
C22 C1 C2 C11 -4.2(5)
Pd1 C1 C2 C11 177.0(3)
C22 C1 C2 C3 174.6(4)
Pd1 C1 C2 C3 -4.3(5)
C1 C2 C3 C4 141.5(4)
C11 C2 C3 C4 -39.7(5)
C2 C3 C4 C9 37.0(6)
C2 C3 C4 C5 -142.0(4)
C9 C4 C5 C6 -1.1(7)
C3 C4 C5 C6 177.8(5)
C4 C5 C6 C7 -0.2(8)
C5 C6 C7 C8 1.2(9)
C6 C7 C8 C9 -0.9(8)
C7 C8 C9 C4 -0.4(7)
C7 C8 C9 C10 178.6(5)
C5 C4 C9 C8 1.4(6)
C3 C4 C9 C8 -177.6(4)
C5 C4 C9 C10 -177.7(4)
C3 C4 C9 C10 3.3(6)
C8 C9 C10 C11 140.3(4)
C4 C9 C10 C11 -40.6(6)
C1 C2 C11 C12 2.4(5)
C3 C2 C11 C12 -176.4(4)
C1 C2 C11 C10 -179.0(4)
C3 C2 C11 C10 2.2(5)
C9 C10 C11 C12 -144.3(4)
C9 C10 C11 C2 37.1(6)
C2 C11 C12 C13 1.0(6)
C10 C11 C12 C13 -177.5(4)
C2 C11 C12 Br2 -179.6(3)
C10 C11 C12 Br2 1.9(5)
C11 C12 C13 C14 177.9(4)
Br2 C12 C13 C14 -1.5(5)
C11 C12 C13 C22 -2.5(5)
Br2 C12 C13 C22 178.1(2)
C12 C13 C14 C15 -178.0(4)
C22 C13 C14 C15 2.4(6)
C13 C14 C15 C20 0.7(6)
C13 C14 C15 C16 -179.6(4)
C14 C15 C16 C17 -178.5(5)
C20 C15 C16 C17 1.2(7)
C15 C16 C17 C18 1.8(9)
C16 C17 C18 C19 -3.2(9)
C17 C18 C19 C20 1.6(8)
C14 C15 C20 C21 -3.1(5)
C16 C15 C20 C21 177.2(4)
C14 C15 C20 C19 177.0(4)
C16 C15 C20 C19 -2.8(6)
C18 C19 C20 C21 -178.6(4)
C18 C19 C20 C15 1.4(6)
C15 C20 C21 C22 2.3(5)
C19 C20 C21 C22 -177.7(4)
C20 C21 C22 C1 177.2(3)
C20 C21 C22 C13 0.8(5)
C2 C1 C22 C21 -173.8(3)
Pd1 C1 C22 C21 5.0(4)
C2 C1 C22 C13 2.5(5)
Pd1 C1 C22 C13 -178.6(2)
C14 C13 C22 C21 -3.1(5)
C12 C13 C22 C21 177.3(3)
C14 C13 C22 C1 -179.6(3)
C12 C13 C22 C1 0.8(5)
C35 P1 C23 C24 22.8(4)
C29 P1 C23 C24 135.3(4)
Pd1 P1 C23 C24 -100.7(4)
C35 P1 C23 C28 -161.4(3)
C29 P1 C23 C28 -48.9(3)
Pd1 P1 C23 C28 75.1(3)
C28 C23 C24 C25 0.6(7)
P1 C23 C24 C25 176.5(5)
C23 C24 C25 C26 -1.0(10)
C24 C25 C26 C27 1.0(11)
C25 C26 C27 C28 -0.6(10)
C26 C27 C28 C23 0.2(7)
C24 C23 C28 C27 -0.2(6)
P1 C23 C28 C27 -176.2(3)
C35 P1 C29 C34 -112.3(3)
C23 P1 C29 C34 140.3(3)
Pd1 P1 C29 C34 12.2(3)
C35 P1 C29 C30 70.0(4)
C23 P1 C29 C30 -37.5(4)
Pd1 P1 C29 C30 -165.5(3)
C34 C29 C30 C31 -0.3(6)
P1 C29 C30 C31 177.5(4)
C29 C30 C31 C32 -1.0(8)
C30 C31 C32 C33 1.5(8)
C31 C32 C33 C34 -0.7(8)
C32 C33 C34 C29 -0.6(7)
C30 C29 C34 C33 1.1(6)
P1 C29 C34 C33 -176.8(3)
C29 P1 C35 C40 144.2(3)
C23 P1 C35 C40 -108.1(3)
Pd1 P1 C35 C40 19.6(4)
C29 P1 C35 C36 -41.5(4)
C23 P1 C35 C36 66.2(4)
Pd1 P1 C35 C36 -166.1(3)
C40 C35 C36 C37 1.2(7)
P1 C35 C36 C37 -173.1(4)
C35 C36 C37 C38 -0.6(8)
C36 C37 C38 C39 -0.2(9)
C37 C38 C39 C40 0.4(9)
C36 C35 C40 C39 -1.0(7)
P1 C35 C40 C39 173.4(4)
C38 C39 C40 C35 0.2(9)
C53 P2 C41 C46 -24.8(4)
C47 P2 C41 C46 -134.8(3)
Pd1 P2 C41 C46 97.6(3)
C53 P2 C41 C42 161.1(3)
C47 P2 C41 C42 51.1(3)
Pd1 P2 C41 C42 -76.4(3)
C46 C41 C42 C43 -0.5(6)
P2 C41 C42 C43 173.5(4)
C41 C42 C43 C44 -1.0(7)
C42 C43 C44 C45 2.1(9)
C43 C44 C45 C46 -1.7(9)
C44 C45 C46 C41 0.1(8)
C42 C41 C46 C45 1.0(6)
P2 C41 C46 C45 -173.0(4)
C41 P2 C47 C48 -160.0(4)
C53 P2 C47 C48 91.4(4)
Pd1 P2 C47 C48 -32.5(4)
C41 P2 C47 C52 22.3(4)
C53 P2 C47 C52 -86.3(4)
Pd1 P2 C47 C52 149.9(3)
C52 C47 C48 C49 -0.4(8)
P2 C47 C48 C49 -178.2(5)
C47 C48 C49 C50 -0.1(10)
C48 C49 C50 C51 -0.4(11)
C49 C50 C51 C52 1.5(9)
C50 C51 C52 C47 -2.0(7)
C48 C47 C52 C51 1.5(6)
P2 C47 C52 C51 179.2(3)
C41 P2 C53 C58 -78.6(4)
C47 P2 C53 C58 30.3(4)
Pd1 P2 C53 C58 156.5(4)
C41 P2 C53 C54 99.2(4)
C47 P2 C53 C54 -151.9(4)
Pd1 P2 C53 C54 -25.7(4)
C58 C53 C54 C55 -0.6(8)
P2 C53 C54 C55 -178.5(5)
C53 C54 C55 C56 -0.3(10)
C54 C55 C56 C57 0.8(11)
C55 C56 C57 C58 -0.4(11)
C56 C57 C58 C53 -0.6(11)
C54 C53 C58 C57 1.1(8)
P2 C53 C58 C57 178.9(5)
